data_2220560
loop_
_publ_author_name
'Arul Jeevan, T. S.'
'Nagaraja, K. S.'

_publ_section_title
;
 3-[(3-Hydroxypropyl)amino]-1-phenylbut-2-en-1-one
;
_journal_coeditor_code IS2371
_journal_issue 1
_journal_name_full 'Acta Crystallographica Section E'
_journal_page_first o206
_journal_paper_doi 10.1107/S1600536808043183
_journal_volume 65
_journal_year 2009
_chemical_formula_moiety 'C13 H17 N O2'
_chemical_formula_sum 'C13 H17 N O2'
_chemical_formula_weight 219.28
_chemical_name_systematic
;
3-[(3-Hydroxypropyl)amino]-1-phenylbut-2-en-1-one
;
_space_group_IT_number 19
_symmetry_cell_setting orthorhombic
_symmetry_space_group_name_Hall 'P 2ac 2ab'
_symmetry_space_group_name_H-M 'P 21 21 21'
_atom_sites_solution_hydrogens geom
_atom_sites_solution_primary direct
_atom_sites_solution_secondary difmap
_audit_creation_method SHELXL-97
_cell_angle_alpha 90.00
_cell_angle_beta 90.00
_cell_angle_gamma 90.00
_cell_formula_units_Z 4
_cell_length_a 5.9131(3)
_cell_length_b 8.0101(4)
_cell_length_c 24.9626(13)
_cell_measurement_reflns_used 7505
_cell_measurement_temperature 293(2)
_cell_measurement_theta_max 31.0
_cell_measurement_theta_min 2.5
_cell_volume 1182.34(10)
_computing_cell_refinement 'APEX2 (Bruker, 2004)'
_computing_data_collection 'APEX2 (Bruker, 2004)'
_computing_data_reduction 'SAINT-Plus (Bruker, 2004)'
_computing_molecular_graphics 'ORTEP-3 (Farrugia, 1997) and Mercury (Macrae <i>et al.</i>,  2006)'
_computing_publication_material 'SHELXL97 (Sheldrick, 2008)'
_computing_structure_refinement 'SHELXL97 (Sheldrick, 2008)'
_computing_structure_solution 'SIR92 (Altomare <i>et al.</i>,  1994)'
_diffrn_ambient_temperature 293(2)
_diffrn_measured_fraction_theta_full 0.999
_diffrn_measured_fraction_theta_max 0.999
_diffrn_measurement_device_type 'Bruker Kappa APEXII CCD diffractometer'
_diffrn_measurement_method '\w and \f scan'
_diffrn_radiation_monochromator graphite
_diffrn_radiation_source 'fine-focus sealed tube'
_diffrn_radiation_type MoK\a
_diffrn_radiation_wavelength 0.71073
_diffrn_reflns_av_R_equivalents 0.0217
_diffrn_reflns_av_sigmaI/netI 0.0102
_diffrn_reflns_limit_h_max 5
_diffrn_reflns_limit_h_min -7
_diffrn_reflns_limit_k_max 9
_diffrn_reflns_limit_k_min -9
_diffrn_reflns_limit_l_max 28
_diffrn_reflns_limit_l_min -29
_diffrn_reflns_number 11541
_diffrn_reflns_theta_full 24.98
_diffrn_reflns_theta_max 24.98
_diffrn_reflns_theta_min 2.67
_diffrn_standards_decay_% 0
_exptl_absorpt_coefficient_mu 0.083
_exptl_absorpt_correction_T_max 0.984
_exptl_absorpt_correction_T_min 0.944
_exptl_absorpt_correction_type multi-scan
_exptl_absorpt_process_details '(<i>SADABS</i>; Bruker, 1999)'
_exptl_crystal_colour colourless
_exptl_crystal_density_diffrn 1.232
_exptl_crystal_density_method 'not measured'
_exptl_crystal_description needle
_exptl_crystal_F_000 472
_exptl_crystal_size_max 0.30
_exptl_crystal_size_mid 0.20
_exptl_crystal_size_min 0.20
_refine_diff_density_max 0.115
_refine_diff_density_min -0.093
_refine_ls_extinction_coef 0.025(3)
_refine_ls_extinction_expression Fc^*^=kFc[1+0.001xFc^2^\l^3^/sin(2\q)]^-1/4^
_refine_ls_extinction_method SHELXL
_refine_ls_goodness_of_fit_ref 1.052
_refine_ls_hydrogen_treatment mixed
_refine_ls_matrix_type full
_refine_ls_number_parameters 153
_refine_ls_number_reflns 1236
_refine_ls_number_restraints 0
_refine_ls_restrained_S_all 1.052
_refine_ls_R_factor_all 0.0303
_refine_ls_R_factor_gt 0.0278
_refine_ls_shift/su_max 0.000
_refine_ls_shift/su_mean 0.000
_refine_ls_structure_factor_coef Fsqd
_refine_ls_weighting_details 'calc w=1/[\s^2^(Fo^2^)+(0.0436P)^2^+0.1578P] where P=(Fo^2^+2Fc^2^)/3'
_refine_ls_weighting_scheme calc
_refine_ls_wR_factor_gt 0.0764
_refine_ls_wR_factor_ref 0.0791
_reflns_number_gt 1168
_reflns_number_total 1236
_reflns_threshold_expression >2sigma(I)
_cod_data_source_file is2371.cif
_cod_data_source_block I
_cod_database_code 2220560
_cod_database_fobs_code 2220560

loop_
_symmetry_equiv_pos_as_xyz
'x, y, z'
'-x+1/2, -y, z+1/2'
'-x, y+1/2, -z+1/2'
'x+1/2, -y+1/2, -z'

loop_
_atom_site_type_symbol
_atom_site_label
_atom_site_fract_x
_atom_site_fract_y
_atom_site_fract_z
_atom_site_U_iso_or_equiv
_atom_site_adp_type
_atom_site_calc_flag
_atom_site_refinement_flags
_atom_site_occupancy
_atom_site_disorder_assembly
_atom_site_disorder_group
C C1 0.5484(4) -0.3200(2) 0.04625(8) 0.0547(5) Uani d . 1 . .
H H1 0.6664 -0.2439 0.0430 0.066 Uiso calc R 1 . .
C C2 0.5575(4) -0.4692(3) 0.01828(8) 0.0652(6) Uani d . 1 . .
H H2 0.6805 -0.4922 -0.0037 0.078 Uiso calc R 1 . .
C C3 0.3864(4) -0.5822(3) 0.02298(8) 0.0647(6) Uani d . 1 . .
H H3 0.3928 -0.6825 0.0043 0.078 Uiso calc R 1 . .
C C4 0.2058(4) -0.5480(3) 0.05513(8) 0.0664(6) Uani d . 1 . .
H H4 0.0900 -0.6258 0.0586 0.080 Uiso calc R 1 . .
C C5 0.1939(4) -0.3984(3) 0.08253(7) 0.0554(5) Uani d . 1 . .
H H5 0.0680 -0.3753 0.1036 0.066 Uiso calc R 1 . .
C C6 0.3664(3) -0.2826(2) 0.07901(6) 0.0410(4) Uani d . 1 . .
C C7 0.3439(3) -0.1211(2) 0.10934(6) 0.0400(4) Uani d . 1 . .
C C8 0.5240(3) -0.0080(2) 0.11068(6) 0.0428(4) Uani d . 1 . .
H H8 0.6541 -0.0342 0.0915 0.048(5) Uiso calc R 1 . .
C C9 0.5197(3) 0.1415(2) 0.13909(6) 0.0409(4) Uani d . 1 . .
C C10 0.7269(3) 0.2485(3) 0.14091(9) 0.0608(5) Uani d . 1 . .
H H9A 0.6929 0.3566 0.1264 0.091 Uiso calc R 1 . .
H H9B 0.8447 0.1973 0.1201 0.091 Uiso calc R 1 . .
H H9C 0.7762 0.2601 0.1774 0.091 Uiso calc R 1 . .
C C11 0.3128(3) 0.3395(2) 0.19816(7) 0.0489(5) Uani d . 1 . .
H H10A 0.1609 0.3829 0.1936 0.059 Uiso calc R 1 . .
H H10B 0.4180 0.4238 0.1857 0.059 Uiso calc R 1 . .
C C12 0.3543(3) 0.3077(3) 0.25711(7) 0.0560(5) Uani d . 1 . .
H H11A 0.5089 0.2699 0.2618 0.067 Uiso calc R 1 . .
H H11B 0.3377 0.4120 0.2765 0.067 Uiso calc R 1 . .
C C13 0.1971(4) 0.1805(3) 0.28110(7) 0.0575(5) Uani d . 1 . .
H H12A 0.2223 0.0735 0.2639 0.069 Uiso calc R 1 . .
H H12B 0.2318 0.1679 0.3189 0.069 Uiso calc R 1 . .
N N1 0.3385(3) 0.19014(19) 0.16559(6) 0.0438(4) Uani d . 1 . .
O O1 0.1589(2) -0.09436(16) 0.13305(5) 0.0543(4) Uani d . 1 . .
O O2 -0.0328(2) 0.2249(2) 0.27548(6) 0.0679(4) Uani d . 1 . .
H H2A -0.0723 0.2808 0.3014 0.099(10) Uiso calc R 1 . .
H H1N 0.227(3) 0.124(3) 0.1625(8) 0.049(5) Uiso d . 1 . .

loop_
_atom_site_aniso_label
_atom_site_aniso_U_11
_atom_site_aniso_U_22
_atom_site_aniso_U_33
_atom_site_aniso_U_12
_atom_site_aniso_U_13
_atom_site_aniso_U_23
C1 0.0546(11) 0.0488(10) 0.0607(10) -0.0008(10) 0.0154(9) 0.0000(9)
C2 0.0728(14) 0.0592(12) 0.0638(12) 0.0068(12) 0.0237(12) -0.0057(10)
C3 0.0883(16) 0.0500(11) 0.0559(10) -0.0010(12) 0.0091(12) -0.0107(9)
C4 0.0767(16) 0.0610(12) 0.0615(11) -0.0212(12) 0.0108(12) -0.0123(10)
C5 0.0540(11) 0.0626(11) 0.0495(9) -0.0137(11) 0.0107(9) -0.0108(9)
C6 0.0435(9) 0.0453(9) 0.0341(7) -0.0013(8) 0.0018(7) 0.0036(7)
C7 0.0389(9) 0.0474(9) 0.0338(7) -0.0013(8) 0.0041(7) 0.0029(7)
C8 0.0386(9) 0.0511(10) 0.0388(8) -0.0040(8) 0.0076(8) -0.0018(7)
C9 0.0359(9) 0.0509(9) 0.0359(7) -0.0064(8) 0.0011(7) 0.0042(7)
C10 0.0451(11) 0.0699(13) 0.0674(11) -0.0171(10) 0.0066(9) -0.0082(11)
C11 0.0467(10) 0.0418(9) 0.0583(9) -0.0049(9) 0.0044(9) -0.0059(8)
C12 0.0481(10) 0.0662(12) 0.0538(9) 0.0008(11) -0.0027(9) -0.0156(9)
C13 0.0636(13) 0.0598(12) 0.0492(9) 0.0125(12) 0.0086(9) -0.0018(9)
N1 0.0384(8) 0.0449(8) 0.0481(7) -0.0081(8) 0.0042(7) -0.0052(7)
O1 0.0418(7) 0.0553(7) 0.0659(7) -0.0085(7) 0.0168(6) -0.0116(6)
O2 0.0542(9) 0.0851(11) 0.0643(8) -0.0029(9) 0.0093(7) -0.0059(9)

loop_
_atom_type_symbol
_atom_type_description
_atom_type_scat_dispersion_real
_atom_type_scat_dispersion_imag
_atom_type_scat_source
C C 0.0033 0.0016 'International Tables Vol C Tables 4.2.6.8 and 6.1.1.4'
H H 0.0000 0.0000 'International Tables Vol C Tables 4.2.6.8 and 6.1.1.4'
N N 0.0061 0.0033 'International Tables Vol C Tables 4.2.6.8 and 6.1.1.4'
O O 0.0106 0.0060 'International Tables Vol C Tables 4.2.6.8 and 6.1.1.4'

loop_
_geom_angle_atom_site_label_1
_geom_angle_atom_site_label_2
_geom_angle_atom_site_label_3
_geom_angle_site_symmetry_1
_geom_angle_site_symmetry_3
_geom_angle
_geom_angle_publ_flag
C6 C1 C2 . . 120.95(19) ?
C6 C1 H1 . . 119.5 ?
C2 C1 H1 . . 119.5 ?
C3 C2 C1 . . 120.07(19) ?
C3 C2 H2 . . 120.0 ?
C1 C2 H2 . . 120.0 ?
C2 C3 C4 . . 119.90(19) ?
C2 C3 H3 . . 120.0 ?
C4 C3 H3 . . 120.0 ?
C3 C4 C5 . . 120.4(2) ?
C3 C4 H4 . . 119.8 ?
C5 C4 H4 . . 119.8 ?
C6 C5 C4 . . 120.85(18) ?
C6 C5 H5 . . 119.6 ?
C4 C5 H5 . . 119.6 ?
C5 C6 C1 . . 117.82(16) ?
C5 C6 C7 . . 118.66(15) ?
C1 C6 C7 . . 123.48(16) ?
O1 C7 C8 . . 122.59(15) ?
O1 C7 C6 . . 117.30(15) ?
C8 C7 C6 . . 120.12(15) ?
C9 C8 C7 . . 123.76(15) ?
C9 C8 H8 . . 118.1 ?
C7 C8 H8 . . 118.1 ?
N1 C9 C8 . . 121.66(16) ?
N1 C9 C10 . . 118.77(15) ?
C8 C9 C10 . . 119.55(15) ?
C9 C10 H9A . . 109.5 ?
C9 C10 H9B . . 109.5 ?
H9A C10 H9B . . 109.5 ?
C9 C10 H9C . . 109.5 ?
H9A C10 H9C . . 109.5 ?
H9B C10 H9C . . 109.5 ?
N1 C11 C12 . . 112.86(16) ?
N1 C11 H10A . . 109.0 ?
C12 C11 H10A . . 109.0 ?
N1 C11 H10B . . 109.0 ?
C12 C11 H10B . . 109.0 ?
H10A C11 H10B . . 107.8 ?
C13 C12 C11 . . 113.63(16) ?
C13 C12 H11A . . 108.8 ?
C11 C12 H11A . . 108.8 ?
C13 C12 H11B . . 108.8 ?
C11 C12 H11B . . 108.8 ?
H11A C12 H11B . . 107.7 ?
O2 C13 C12 . . 112.62(18) ?
O2 C13 H12A . . 109.1 ?
C12 C13 H12A . . 109.1 ?
O2 C13 H12B . . 109.1 ?
C12 C13 H12B . . 109.1 ?
H12A C13 H12B . . 107.8 ?
C9 N1 C11 . . 127.51(16) ?
C9 N1 H1N . . 113.8(13) ?
C11 N1 H1N . . 118.7(13) ?
C13 O2 H2A . . 109.5 ?

loop_
_geom_bond_atom_site_label_1
_geom_bond_atom_site_label_2
_geom_bond_site_symmetry_2
_geom_bond_distance
_geom_bond_publ_flag
C1 C6 . 1.385(3) ?
C1 C2 . 1.385(3) ?
C1 H1 . 0.9300 ?
C2 C3 . 1.363(3) ?
C2 H2 . 0.9300 ?
C3 C4 . 1.364(3) ?
C3 H3 . 0.9300 ?
C4 C5 . 1.382(3) ?
C4 H4 . 0.9300 ?
C5 C6 . 1.381(3) ?
C5 H5 . 0.9300 ?
C6 C7 . 1.505(2) ?
C7 O1 . 1.262(2) ?
C7 C8 . 1.399(2) ?
C8 C9 . 1.392(2) ?
C8 H8 . 0.9300 ?
C9 N1 . 1.318(2) ?
C9 C10 . 1.496(2) ?
C10 H9A . 0.9600 ?
C10 H9B . 0.9600 ?
C10 H9C . 0.9600 ?
C11 N1 . 1.454(2) ?
C11 C12 . 1.513(2) ?
C11 H10A . 0.9700 ?
C11 H10B . 0.9700 ?
C12 C13 . 1.504(3) ?
C12 H11A . 0.9700 ?
C12 H11B . 0.9700 ?
C13 O2 . 1.412(3) ?
C13 H12A . 0.9700 ?
C13 H12B . 0.9700 ?
N1 H1N . 0.85(2) ?
O2 H2A . 0.8200 ?

loop_
_geom_hbond_atom_site_label_D
_geom_hbond_atom_site_label_H
_geom_hbond_atom_site_label_A
_geom_hbond_site_symmetry_A
_geom_hbond_distance_DH
_geom_hbond_distance_HA
_geom_hbond_distance_DA
_geom_hbond_angle_DHA
O2 H2A O1 3 0.82 1.99 2.805(2) 176.4
N1 H1N O1 . 0.85(2) 1.94(2) 2.642(2) 139.1(18)

loop_
_geom_torsion_atom_site_label_1
_geom_torsion_atom_site_label_2
_geom_torsion_atom_site_label_3
_geom_torsion_atom_site_label_4
_geom_torsion_site_symmetry_1
_geom_torsion_site_symmetry_2
_geom_torsion_site_symmetry_3
_geom_torsion_site_symmetry_4
_geom_torsion
_geom_torsion_publ_flag
C6 C1 C2 C3 . . . . -0.4(3) ?
C1 C2 C3 C4 . . . . 0.2(4) ?
C2 C3 C4 C5 . . . . 0.8(4) ?
C3 C4 C5 C6 . . . . -1.6(3) ?
C4 C5 C6 C1 . . . . 1.4(3) ?
C4 C5 C6 C7 . . . . 179.54(18) ?
C2 C1 C6 C5 . . . . -0.4(3) ?
C2 C1 C6 C7 . . . . -178.45(18) ?
C5 C6 C7 O1 . . . . -5.7(2) ?
C1 C6 C7 O1 . . . . 172.33(17) ?
C5 C6 C7 C8 . . . . 174.08(16) ?
C1 C6 C7 C8 . . . . -7.9(2) ?
O1 C7 C8 C9 . . . . 1.8(3) ?
C6 C7 C8 C9 . . . . -177.97(15) ?
C7 C8 C9 N1 . . . . -2.6(2) ?
C7 C8 C9 C10 . . . . 175.92(16) ?
N1 C11 C12 C13 . . . . -59.7(2) ?
C11 C12 C13 O2 . . . . -57.9(2) ?
C8 C9 N1 C11 . . . . 177.83(15) ?
C10 C9 N1 C11 . . . . -0.7(3) ?
C12 C11 N1 C9 . . . . -95.5(2) ?

loop_
_cod_related_entry_id
_cod_related_entry_database
_cod_related_entry_code
1 ChemSpider 30655689
